data_2020677
loop_
_publ_author_name
'Rood, Jeffrey A.'
'Landis, Ashley M.'
'Forster, Daniel R.'
'Goldkamp, Timothy'
'Oliver, Allen G.'

_publ_section_title
;
 Solvent dependence of the solid-state structures of salicylaldiminate
 magnesium amide complexes
;
_journal_coeditor_code QS3059
_journal_issue 12
_journal_name_full 'Acta Crystallographica Section C'
_journal_page_first 990
_journal_page_last 996
_journal_paper_doi 10.1107/S2053229616018593
_journal_volume 72
_journal_year 2016
_chemical_formula_iupac '[Mg2 (C19 H22 N O)2 (C6 H18 N Si2)2]'
_chemical_formula_moiety 'C50 H80 Mg2 N4 O2 Si4'
_chemical_formula_sum 'C50 H80 Mg2 N4 O2 Si4'
_chemical_formula_weight 930.16
_chemical_name_systematic
Bis{\m-2-[(2,6-diisopropylphenyl)iminomethyl]phenolato}-\k^3^<i>N</i>,<i>O</i>:<i>O</i>;\k^3^<i>O</i>:<i>N</i>,<i>O</i>-bis[(hexamethyldisilazido-\k<i>N</i>)magnesium(II)]
_space_group_IT_number 2
_symmetry_cell_setting triclinic
_symmetry_space_group_name_Hall '-P 1'
_symmetry_space_group_name_H-M 'P -1'
_atom_sites_solution_hydrogens geom
_audit_creation_method SHELXL-97
_cell_angle_alpha 76.0330(10)
_cell_angle_beta 66.4540(10)
_cell_angle_gamma 81.7720(10)
_cell_formula_units_Z 1
_cell_length_a 10.4898(11)
_cell_length_b 11.3067(12)
_cell_length_c 12.7370(13)
_cell_measurement_reflns_used 9880
_cell_measurement_temperature 120(2)
_cell_measurement_theta_max 28.3240
_cell_measurement_theta_min 2.1908
_cell_volume 1342.1(2)
_computing_cell_refinement
;
APEX2 and SAINT (Bruker, 2008)
;
_computing_data_collection
;
APEX2 (Bruker, 2008)
;
_computing_data_reduction
;
SAINT (Bruker, 2008) and XPREP (Sheldrick, 2003)
;
_computing_molecular_graphics
;
<i>CrystalMaker</i> (CrystalMaker, 2010)
;
_computing_structure_refinement
;
SHELXL2014 (Sheldrick, 2015b)
;
_computing_structure_solution
;
SHELXS2014 (Sheldrick, 2015a)
;
_diffrn_ambient_temperature 120(2)
_diffrn_detector_area_resol_mean 8.33
_diffrn_measured_fraction_theta_full 1.000
_diffrn_measured_fraction_theta_max 1.000
_diffrn_measurement_device_type 'Bruker X8 APEXII CCD'
_diffrn_measurement_method '\f and \w scans'
_diffrn_radiation_monochromator graphite
_diffrn_radiation_source 'fine-focus sealed tube'
_diffrn_radiation_type MoK\a
_diffrn_radiation_wavelength 0.71073
_diffrn_reflns_av_R_equivalents 0.0268
_diffrn_reflns_limit_h_max 13
_diffrn_reflns_limit_h_min -13
_diffrn_reflns_limit_k_max 14
_diffrn_reflns_limit_k_min -14
_diffrn_reflns_limit_l_max 15
_diffrn_reflns_limit_l_min -15
_diffrn_reflns_number 31120
_diffrn_reflns_theta_full 25.242
_diffrn_reflns_theta_max 26.372
_diffrn_reflns_theta_min 1.781
_exptl_absorpt_coefficient_mu 0.174
_exptl_absorpt_correction_T_max 0.98
_exptl_absorpt_correction_T_min 0.95
_exptl_absorpt_correction_type multi-scan
_exptl_absorpt_process_details
;
[Blessing (1995) and SADABS (Bruker, 2008;
Krause <i>et al.</i>, 2015)]
;
_exptl_crystal_colour 'pale yellow'
_exptl_crystal_density_diffrn 1.151
_exptl_crystal_density_method 'not measured'
_exptl_crystal_description plate
_exptl_crystal_F_000 504
_exptl_crystal_size_max 0.32
_exptl_crystal_size_mid 0.28
_exptl_crystal_size_min 0.12
_refine_diff_density_max 0.317
_refine_diff_density_min -0.204
_refine_ls_extinction_method none
_refine_ls_goodness_of_fit_ref 1.588
_refine_ls_hydrogen_treatment constr
_refine_ls_matrix_type full
_refine_ls_number_parameters 290
_refine_ls_number_reflns 5485
_refine_ls_number_restraints 0
_refine_ls_restrained_S_all 1.588
_refine_ls_R_factor_all 0.0350
_refine_ls_R_factor_gt 0.0306
_refine_ls_shift/su_max 0.000
_refine_ls_shift/su_mean 0.000
_refine_ls_structure_factor_coef Fsqd
_refine_ls_weighting_details 'w=1/[\s^2^(Fo^2^)+(0.0470P)^2^] where P=(Fo^2^+2Fc^2^)/3'
_refine_ls_weighting_scheme calc
_refine_ls_wR_factor_gt 0.0997
_refine_ls_wR_factor_ref 0.1026
_reflns_number_gt 4900
_reflns_number_total 5485
_reflns_threshold_expression 'I > 2\s(I)'
_cod_data_source_file qs3059sup1.cif
_cod_data_source_block Compound1
_cod_depositor_comments 'Adding full bibliography for 2020677--2020678.cif.'
_cod_database_code 2020677
_cod_database_fobs_code 2020677

loop_
_symmetry_equiv_pos_as_xyz
'x, y, z'
'-x, -y, -z'

loop_
_atom_site_type_symbol
_atom_site_label
_atom_site_fract_x
_atom_site_fract_y
_atom_site_fract_z
_atom_site_U_iso_or_equiv
_atom_site_adp_type
_atom_site_calc_flag
_atom_site_occupancy
Mg Mg1 0.46802(4) 0.38473(4) 0.09838(3) 0.01378(11) Uani d 1
O O1 0.42473(8) 0.56590(8) 0.07456(7) 0.01461(19) Uani d 1
N N1 0.31637(10) 0.26956(10) 0.19366(9) 0.0160(2) Uani d 1
N N2 0.33855(10) 0.67594(9) -0.11961(9) 0.0143(2) Uani d 1
Si Si1 0.27389(3) 0.18011(3) 0.12277(3) 0.01727(11) Uani d 1
Si Si2 0.21224(3) 0.27877(3) 0.33493(3) 0.01727(11) Uani d 1
C C1 0.32446(12) 0.71594(11) -0.23202(10) 0.0161(3) Uani d 1
C C2 0.31568(12) 0.62781(12) -0.28952(11) 0.0173(3) Uani d 1
C C3 0.29985(13) 0.66848(12) -0.39636(11) 0.0211(3) Uani d 1
H H3 0.2939 0.6118 -0.4361 0.025 Uiso calc 1
C C4 0.29292(14) 0.79139(13) -0.44410(12) 0.0247(3) Uani d 1
H H4 0.2808 0.8170 -0.5148 0.030 Uiso calc 1
C C5 0.30400(14) 0.87639(13) -0.38663(12) 0.0234(3) Uani d 1
H H5 0.2999 0.9590 -0.4197 0.028 Uiso calc 1
C C6 0.32112(13) 0.84096(12) -0.28013(11) 0.0189(3) Uani d 1
C C7 0.31658(13) 0.49267(12) -0.23475(11) 0.0207(3) Uani d 1
H H7 0.3734 0.4792 -0.1873 0.025 Uiso calc 1
C C8 0.38043(18) 0.41085(14) -0.32508(14) 0.0347(4) Uani d 1
H H8A 0.3180 0.4105 -0.3632 0.052 Uiso calc 1
H H8B 0.3958 0.3292 -0.2865 0.052 Uiso calc 1
H H8C 0.4675 0.4415 -0.3821 0.052 Uiso calc 1
C C9 0.16846(15) 0.45598(14) -0.15230(14) 0.0334(4) Uani d 1
H H9A 0.1336 0.5022 -0.0915 0.050 Uiso calc 1
H H9B 0.1702 0.3705 -0.1182 0.050 Uiso calc 1
H H9C 0.1090 0.4723 -0.1957 0.050 Uiso calc 1
C C10 0.33702(13) 0.93965(12) -0.22322(11) 0.0209(3) Uani d 1
H H10 0.3688 0.8996 -0.1600 0.025 Uiso calc 1
C C11 0.19795(16) 1.00935(15) -0.17000(15) 0.0359(4) Uani d 1
H H11A 0.1627 1.0463 -0.2299 0.054 Uiso calc 1
H H11B 0.2117 1.0716 -0.1365 0.054 Uiso calc 1
H H11C 0.1324 0.9538 -0.1102 0.054 Uiso calc 1
C C12 0.44612(16) 1.02859(14) -0.31090(13) 0.0307(3) Uani d 1
H H12A 0.5329 0.9842 -0.3438 0.046 Uiso calc 1
H H12B 0.4587 1.0861 -0.2718 0.046 Uiso calc 1
H H12C 0.4154 1.0713 -0.3722 0.046 Uiso calc 1
C C13 0.31164(12) 0.62873(11) 0.13634(10) 0.0147(3) Uani d 1
C C14 0.29025(13) 0.63827(12) 0.24970(11) 0.0187(3) Uani d 1
H H14 0.3577 0.6055 0.2803 0.022 Uiso calc 1
C C15 0.16999(14) 0.69579(12) 0.31723(11) 0.0218(3) Uani d 1
H H15 0.1577 0.7010 0.3925 0.026 Uiso calc 1
C C16 0.06764(14) 0.74577(12) 0.27368(12) 0.0236(3) Uani d 1
H H16 -0.0143 0.7819 0.3201 0.028 Uiso calc 1
C C17 0.08938(13) 0.74096(12) 0.16070(11) 0.0211(3) Uani d 1
H H17 0.0215 0.7751 0.1310 0.025 Uiso calc 1
C C18 0.21190(12) 0.68555(11) 0.08902(10) 0.0162(3) Uani d 1
C C19 0.22793(12) 0.69780(11) -0.03196(11) 0.0167(3) Uani d 1
H H19 0.1485 0.7248 -0.0482 0.020 Uiso calc 1
C C20 0.39633(14) 0.20342(14) -0.03453(12) 0.0255(3) Uani d 1
H H20A 0.3922 0.2881 -0.0707 0.038 Uiso calc 1
H H20B 0.3700 0.1552 -0.0744 0.038 Uiso calc 1
H H20C 0.4895 0.1790 -0.0390 0.038 Uiso calc 1
C C21 0.09143(14) 0.21425(14) 0.12591(13) 0.0274(3) Uani d 1
H H21A 0.0259 0.1865 0.2038 0.041 Uiso calc 1
H H21B 0.0792 0.1730 0.0732 0.041 Uiso calc 1
H H21C 0.0762 0.3006 0.1024 0.041 Uiso calc 1
C C22 0.28777(17) 0.01123(13) 0.17753(14) 0.0315(3) Uani d 1
H H22A 0.3820 -0.0134 0.1701 0.047 Uiso calc 1
H H22B 0.2617 -0.0304 0.1323 0.047 Uiso calc 1
H H22C 0.2267 -0.0090 0.2582 0.047 Uiso calc 1
C C23 0.13030(15) 0.13181(13) 0.42762(12) 0.0267(3) Uani d 1
H H23A 0.0684 0.1103 0.3972 0.040 Uiso calc 1
H H23B 0.0789 0.1421 0.5066 0.040 Uiso calc 1
H H23C 0.2018 0.0682 0.4263 0.040 Uiso calc 1
C C24 0.31404(15) 0.32087(14) 0.41136(12) 0.0274(3) Uani d 1
H H24A 0.3754 0.2531 0.4259 0.041 Uiso calc 1
H H24B 0.2511 0.3412 0.4843 0.041 Uiso calc 1
H H24C 0.3677 0.3899 0.3630 0.041 Uiso calc 1
C C25 0.06204(13) 0.39377(13) 0.34453(12) 0.0241(3) Uani d 1
H H25A 0.0942 0.4667 0.2870 0.036 Uiso calc 1
H H25B 0.0228 0.4127 0.4211 0.036 Uiso calc 1
H H25C -0.0076 0.3607 0.3304 0.036 Uiso calc 1

loop_
_atom_site_aniso_label
_atom_site_aniso_U_11
_atom_site_aniso_U_22
_atom_site_aniso_U_33
_atom_site_aniso_U_12
_atom_site_aniso_U_13
_atom_site_aniso_U_23
Mg1 0.0128(2) 0.0147(2) 0.0130(2) -0.00133(16) -0.00453(16) -0.00165(16)
O1 0.0139(4) 0.0148(4) 0.0138(4) 0.0009(3) -0.0046(3) -0.0027(3)
N1 0.0144(5) 0.0173(5) 0.0156(5) -0.0023(4) -0.0053(4) -0.0021(4)
N2 0.0151(5) 0.0146(5) 0.0140(5) -0.0022(4) -0.0066(4) -0.0014(4)
Si1 0.01604(18) 0.0178(2) 0.01889(19) -0.00296(14) -0.00679(14) -0.00388(14)
Si2 0.01577(18) 0.0193(2) 0.01506(19) -0.00332(14) -0.00416(14) -0.00213(14)
C1 0.0110(5) 0.0223(7) 0.0145(6) -0.0005(5) -0.0054(5) -0.0025(5)
C2 0.0137(6) 0.0214(7) 0.0167(6) -0.0016(5) -0.0056(5) -0.0036(5)
C3 0.0212(6) 0.0270(7) 0.0181(6) -0.0050(5) -0.0089(5) -0.0050(5)
C4 0.0273(7) 0.0314(8) 0.0180(7) -0.0051(6) -0.0130(6) 0.0000(6)
C5 0.0278(7) 0.0209(7) 0.0225(7) -0.0033(5) -0.0133(6) 0.0020(5)
C6 0.0163(6) 0.0211(7) 0.0194(6) -0.0009(5) -0.0075(5) -0.0029(5)
C7 0.0240(7) 0.0213(7) 0.0209(7) -0.0013(5) -0.0127(6) -0.0042(5)
C8 0.0568(10) 0.0241(8) 0.0329(8) 0.0058(7) -0.0265(8) -0.0116(6)
C9 0.0308(8) 0.0271(8) 0.0399(9) -0.0101(6) -0.0167(7) 0.0084(7)
C10 0.0241(7) 0.0183(7) 0.0225(7) -0.0015(5) -0.0120(6) -0.0025(5)
C11 0.0292(8) 0.0316(9) 0.0497(10) 0.0039(7) -0.0131(7) -0.0198(8)
C12 0.0365(8) 0.0258(8) 0.0309(8) -0.0097(6) -0.0135(7) -0.0019(6)
C13 0.0137(6) 0.0129(6) 0.0154(6) -0.0028(5) -0.0027(5) -0.0028(5)
C14 0.0205(6) 0.0192(7) 0.0165(6) -0.0021(5) -0.0074(5) -0.0026(5)
C15 0.0258(7) 0.0234(7) 0.0142(6) -0.0038(5) -0.0037(5) -0.0056(5)
C16 0.0211(6) 0.0227(7) 0.0215(7) 0.0021(5) -0.0013(5) -0.0082(6)
C17 0.0178(6) 0.0210(7) 0.0224(7) 0.0022(5) -0.0066(5) -0.0047(5)
C18 0.0157(6) 0.0156(6) 0.0161(6) -0.0019(5) -0.0046(5) -0.0029(5)
C19 0.0141(6) 0.0167(6) 0.0198(6) -0.0005(5) -0.0077(5) -0.0028(5)
C20 0.0246(7) 0.0309(8) 0.0233(7) -0.0064(6) -0.0065(6) -0.0112(6)
C21 0.0204(7) 0.0370(8) 0.0287(7) -0.0047(6) -0.0114(6) -0.0082(6)
C22 0.0432(9) 0.0211(8) 0.0345(8) -0.0041(6) -0.0174(7) -0.0074(6)
C23 0.0309(7) 0.0257(8) 0.0184(7) -0.0070(6) -0.0043(6) -0.0007(6)
C24 0.0265(7) 0.0357(8) 0.0225(7) -0.0031(6) -0.0095(6) -0.0089(6)
C25 0.0184(6) 0.0234(7) 0.0267(7) -0.0022(5) -0.0037(5) -0.0063(6)

loop_
_atom_type_symbol
_atom_type_description
_atom_type_scat_dispersion_real
_atom_type_scat_dispersion_imag
_atom_type_scat_source
C C 0.0033 0.0016 'International Tables Vol C Tables 4.2.6.8 and 6.1.1.4'
H H 0.0000 0.0000 'International Tables Vol C Tables 4.2.6.8 and 6.1.1.4'
N N 0.0061 0.0033 'International Tables Vol C Tables 4.2.6.8 and 6.1.1.4'
O O 0.0106 0.0060 'International Tables Vol C Tables 4.2.6.8 and 6.1.1.4'
Mg Mg 0.0486 0.0363 'International Tables Vol C Tables 4.2.6.8 and 6.1.1.4'
Si Si 0.0817 0.0704 'International Tables Vol C Tables 4.2.6.8 and 6.1.1.4'

loop_
_geom_angle_atom_site_label_1
_geom_angle_atom_site_label_2
_geom_angle_atom_site_label_3
_geom_angle_site_symmetry_1
_geom_angle_site_symmetry_3
_geom_angle
N1 Mg1 O1 . 2_665 132.80(4)
N1 Mg1 O1 . . 120.34(4)
O1 Mg1 O1 2_665 . 79.62(4)
N1 Mg1 N2 . 2_665 113.39(4)
O1 Mg1 N2 2_665 2_665 88.77(4)
O1 Mg1 N2 . 2_665 115.84(4)
N1 Mg1 Mg1 . 2_665 140.45(4)
O1 Mg1 Mg1 2_665 2_665 39.82(3)
O1 Mg1 Mg1 . 2_665 39.80(2)
N2 Mg1 Mg1 2_665 2_665 105.64(3)
C13 O1 Mg1 . 2_665 124.33(7)
C13 O1 Mg1 . . 128.89(7)
Mg1 O1 Mg1 2_665 . 100.38(4)
Si1 N1 Si2 . . 120.36(6)
Si1 N1 Mg1 . . 117.71(6)
Si2 N1 Mg1 . . 120.95(6)
C19 N2 C1 . . 113.90(10)
C19 N2 Mg1 . 2_665 120.91(8)
C1 N2 Mg1 . 2_665 124.34(7)
N1 Si1 C22 . . 116.01(6)
N1 Si1 C20 . . 109.90(6)
C22 Si1 C20 . . 103.99(7)
N1 Si1 C21 . . 113.17(6)
C22 Si1 C21 . . 105.46(7)
C20 Si1 C21 . . 107.62(6)
N1 Si2 C24 . . 111.01(6)
N1 Si2 C25 . . 112.54(6)
C24 Si2 C25 . . 108.11(7)
N1 Si2 C23 . . 114.03(6)
C24 Si2 C23 . . 105.74(7)
C25 Si2 C23 . . 104.93(6)
C6 C1 C2 . . 121.95(11)
C6 C1 N2 . . 119.12(11)
C2 C1 N2 . . 118.93(11)
C3 C2 C1 . . 117.88(12)
C3 C2 C7 . . 120.90(11)
C1 C2 C7 . . 121.16(11)
C4 C3 C2 . . 121.16(12)
C4 C3 H3 . . 119.4
C2 C3 H3 . . 119.4
C3 C4 C5 . . 119.86(12)
C3 C4 H4 . . 120.1
C5 C4 H4 . . 120.1
C4 C5 C6 . . 121.45(12)
C4 C5 H5 . . 119.3
C6 C5 H5 . . 119.3
C5 C6 C1 . . 117.67(12)
C5 C6 C10 . . 118.67(12)
C1 C6 C10 . . 123.66(11)
C2 C7 C8 . . 113.28(11)
C2 C7 C9 . . 110.17(11)
C8 C7 C9 . . 110.47(12)
C2 C7 H7 . . 107.6
C8 C7 H7 . . 107.6
C9 C7 H7 . . 107.6
C7 C8 H8A . . 109.5
C7 C8 H8B . . 109.5
H8A C8 H8B . . 109.5
C7 C8 H8C . . 109.5
H8A C8 H8C . . 109.5
H8B C8 H8C . . 109.5
C7 C9 H9A . . 109.5
C7 C9 H9B . . 109.5
H9A C9 H9B . . 109.5
C7 C9 H9C . . 109.5
H9A C9 H9C . . 109.5
H9B C9 H9C . . 109.5
C12 C10 C6 . . 111.13(11)
C12 C10 C11 . . 110.04(12)
C6 C10 C11 . . 111.44(11)
C12 C10 H10 . . 108.0
C6 C10 H10 . . 108.0
C11 C10 H10 . . 108.0
C10 C11 H11A . . 109.5
C10 C11 H11B . . 109.5
H11A C11 H11B . . 109.5
C10 C11 H11C . . 109.5
H11A C11 H11C . . 109.5
H11B C11 H11C . . 109.5
C10 C12 H12A . . 109.5
C10 C12 H12B . . 109.5
H12A C12 H12B . . 109.5
C10 C12 H12C . . 109.5
H12A C12 H12C . . 109.5
H12B C12 H12C . . 109.5
O1 C13 C14 . . 120.33(11)
O1 C13 C18 . . 121.11(11)
C14 C13 C18 . . 118.56(11)
C15 C14 C13 . . 121.01(12)
C15 C14 H14 . . 119.5
C13 C14 H14 . . 119.5
C14 C15 C16 . . 120.71(12)
C14 C15 H15 . . 119.6
C16 C15 H15 . . 119.6
C17 C16 C15 . . 118.97(12)
C17 C16 H16 . . 120.5
C15 C16 H16 . . 120.5
C16 C17 C18 . . 121.63(12)
C16 C17 H17 . . 119.2
C18 C17 H17 . . 119.2
C17 C18 C13 . . 118.94(11)
C17 C18 C19 . . 115.92(11)
C13 C18 C19 . . 125.06(11)
N2 C19 C18 . . 128.21(11)
N2 C19 H19 . . 115.9
C18 C19 H19 . . 115.9
Si1 C20 H20A . . 109.5
Si1 C20 H20B . . 109.5
H20A C20 H20B . . 109.5
Si1 C20 H20C . . 109.5
H20A C20 H20C . . 109.5
H20B C20 H20C . . 109.5
Si1 C21 H21A . . 109.5
Si1 C21 H21B . . 109.5
H21A C21 H21B . . 109.5
Si1 C21 H21C . . 109.5
H21A C21 H21C . . 109.5
H21B C21 H21C . . 109.5
Si1 C22 H22A . . 109.5
Si1 C22 H22B . . 109.5
H22A C22 H22B . . 109.5
Si1 C22 H22C . . 109.5
H22A C22 H22C . . 109.5
H22B C22 H22C . . 109.5
Si2 C23 H23A . . 109.5
Si2 C23 H23B . . 109.5
H23A C23 H23B . . 109.5
Si2 C23 H23C . . 109.5
H23A C23 H23C . . 109.5
H23B C23 H23C . . 109.5
Si2 C24 H24A . . 109.5
Si2 C24 H24B . . 109.5
H24A C24 H24B . . 109.5
Si2 C24 H24C . . 109.5
H24A C24 H24C . . 109.5
H24B C24 H24C . . 109.5
Si2 C25 H25A . . 109.5
Si2 C25 H25B . . 109.5
H25A C25 H25B . . 109.5
Si2 C25 H25C . . 109.5
H25A C25 H25C . . 109.5
H25B C25 H25C . . 109.5

loop_
_geom_bond_atom_site_label_1
_geom_bond_atom_site_label_2
_geom_bond_site_symmetry_2
_geom_bond_distance
Mg1 N1 . 1.9967(11)
Mg1 O1 2_665 2.0088(9)
Mg1 O1 . 2.0095(9)
Mg1 N2 2_665 2.1474(11)
Mg1 Mg1 2_665 3.0869(8)
O1 C13 . 1.3469(14)
O1 Mg1 2_665 2.0088(9)
N1 Si1 . 1.7112(11)
N1 Si2 . 1.7115(11)
N2 C19 . 1.2923(15)
N2 C1 . 1.4539(15)
N2 Mg1 2_665 2.1473(11)
Si1 C22 . 1.8741(15)
Si1 C20 . 1.8760(14)
Si1 C21 . 1.8838(14)
Si2 C24 . 1.8746(14)
Si2 C25 . 1.8773(13)
Si2 C23 . 1.8827(14)
C1 C6 . 1.3999(18)
C1 C2 . 1.4037(17)
C2 C3 . 1.3955(18)
C2 C7 . 1.5192(18)
C3 C4 . 1.3802(19)
C3 H3 . 0.9300
C4 C5 . 1.3829(19)
C4 H4 . 0.9300
C5 C6 . 1.3944(18)
C5 H5 . 0.9300
C6 C10 . 1.5294(18)
C7 C8 . 1.5327(19)
C7 C9 . 1.5361(19)
C7 H7 . 0.9800
C8 H8A . 0.9600
C8 H8B . 0.9600
C8 H8C . 0.9600
C9 H9A . 0.9600
C9 H9B . 0.9600
C9 H9C . 0.9600
C10 C12 . 1.5279(19)
C10 C11 . 1.5321(19)
C10 H10 . 0.9800
C11 H11A . 0.9600
C11 H11B . 0.9600
C11 H11C . 0.9600
C12 H12A . 0.9600
C12 H12B . 0.9600
C12 H12C . 0.9600
C13 C14 . 1.3986(17)
C13 C18 . 1.4126(17)
C14 C15 . 1.3865(17)
C14 H14 . 0.9300
C15 C16 . 1.3894(19)
C15 H15 . 0.9300
C16 C17 . 1.3777(19)
C16 H16 . 0.9300
C17 C18 . 1.4093(17)
C17 H17 . 0.9300
C18 C19 . 1.4555(17)
C19 H19 . 0.9300
C20 H20A . 0.9600
C20 H20B . 0.9600
C20 H20C . 0.9600
C21 H21A . 0.9600
C21 H21B . 0.9600
C21 H21C . 0.9600
C22 H22A . 0.9600
C22 H22B . 0.9600
C22 H22C . 0.9600
C23 H23A . 0.9600
C23 H23B . 0.9600
C23 H23C . 0.9600
C24 H24A . 0.9600
C24 H24B . 0.9600
C24 H24C . 0.9600
C25 H25A . 0.9600
C25 H25B . 0.9600
C25 H25C . 0.9600
